data_4338299
loop_
_publ_author_name
'Li, Henan'
'Baikie, Tom'
'Pramana, Stevin S.'
'Shin, J. Felix'
'Keenan, Philip J.'
'Slater, Peter R.'
'Brink, Frank'
'Hester, James'
'An, Tao'
'White, Tim J.'

_publ_section_title
;
 Hydrothermal synthesis, structure investigation, and oxide ion
 conductivity of mixed si/ge-based apatite-type phases.
;
_journal_issue 10
_journal_name_full 'Inorganic chemistry'
_journal_page_first 4803
_journal_page_last 4812
_journal_paper_doi 10.1021/ic402370e
_journal_volume 53
_journal_year 2014
_chemical_formula_sum 'Ge4.488 H0.958 La8.463 Na1.174 O26.021 Si1.512'
_chemical_formula_weight 1987.7
_chemical_name_systematic ' ?'
_space_group_IT_number 176
_symmetry_cell_setting hexagonal
_symmetry_Int_Tables_number 176
_symmetry_space_group_name_Hall '-P 6c'
_symmetry_space_group_name_H-M 'P 63/m'
_cell_angle_alpha 90
_cell_angle_beta 90
_cell_angle_gamma 120
_cell_formula_units_Z 1
_cell_length_a 9.8973(3)
_cell_length_b 9.8973(3)
_cell_length_c 7.2309(2)
_cell_measurement_temperature 293
_cell_volume 613.42(3)
_diffrn_ambient_temperature 293
_diffrn_detector '128 linear position sensitive detectors'
_diffrn_measurement_device Echidna
_diffrn_measurement_device_type local
_diffrn_radiation_monochromator 'Ge 335'
_diffrn_radiation_probe neutron
_diffrn_radiation_type Neutron
_diffrn_radiation_wavelength 1.622
_diffrn_source_type 'Echidna (high resolution powder diffractometer) beamline'
_exptl_absorpt_coefficient_mu 0.013
_exptl_crystal_density_diffrn 5.379
_exptl_crystal_density_method 'not measured'
_exptl_crystal_F_000 869
_pd_char_colour white
_pd_instr_location ' ?'
_pd_meas_2theta_range_max 163.950
_pd_meas_2theta_range_min 5.251
_pd_meas_number_of_points 3175
_pd_meas_scan_method fixed
_pd_proc_2theta_range_max 163.95
_pd_proc_2theta_range_min 5.251
_pd_proc_info_excluded_regions '4 to 10 degrees unreliable due to background'
_pd_proc_ls_background_function '5 Chebyshev polynoms'
_pd_proc_ls_pref_orient_corr none
_pd_proc_ls_profile_function Pseudo-Voigt
_pd_proc_ls_prof_R_factor 0.0316
_pd_proc_ls_prof_wR_expected 0.0228
_pd_proc_ls_prof_wR_factor 0.0393
_pd_proc_wavelength 1.622
_pd_spec_mounting 'vanadium can'
_pd_spec_mount_mode transmission
_pd_spec_shape cylinder
_refine_ls_goodness_of_fit_all 1.72
_refine_ls_hydrogen_treatment mixed
_refine_ls_matrix_type full
_refine_ls_number_constraints 0
_refine_ls_number_parameters 51
_refine_ls_number_restraints 0
_refine_ls_R_factor_all 0.0397
_refine_ls_shift/su_max 0.0474
_refine_ls_shift/su_mean 0.0067
_refine_ls_weighting_scheme sigma
_cod_data_source_file ic402370e_si_002.cif
_cod_data_source_block VI
_cod_depositor_comments 'Adding full bibliography for 4338294--4338300.cif.'
_cod_database_code 4338299

loop_
_symmetry_equiv_pos_site_id
_symmetry_equiv_pos_as_xyz
1 x,y,z
2 -y,x-y,z
3 -x+y,-x,z
4 -x,-y,z+1/2
5 y,-x+y,z+1/2
6 x-y,x,z+1/2
7 -x,-y,-z
8 y,-x+y,-z
9 x-y,x,-z
10 x,y,-z+1/2
11 -y,x-y,-z+1/2
12 -x+y,-x,-z+1/2

loop_
_atom_site_label
_atom_site_type_symbol
_atom_site_fract_x
_atom_site_fract_y
_atom_site_fract_z
_atom_site_adp_type
_atom_site_U_iso_or_equiv
_atom_site_symmetry_multiplicity
_atom_site_occupancy
_atom_site_calc_flag
La1 La 0.2373(4) -0.0083(4) 0.25 Uani 0.0177(13) 6 0.941(15) d
Na1 Na 0.2373(4) -0.0083(4) 0.25 Uani 0.0177(13) 6 0.059(15) d
La2 La 0.333333 0.666667 0.4971(7) Uani 0.0124(13) 4 0.704(11) d
Na2 Na 0.333333 0.666667 0.4971(7) Uani 0.0124(13) 4 0.206(15) d
Si1 Si 0.4023(4) 0.3742(4) 0.25 Uani 0.0138(15) 6 0.252(19) d
Ge1 Ge 0.4023(4) 0.3742(4) 0.25 Uani 0.0138(15) 6 0.748(19) d
O1 O 0.3194(6) 0.4896(6) 0.25 Uani 0.029(3) 6 1 d
O2 O 0.6026(5) 0.4761(5) 0.25 Uani 0.029(2) 6 1 d
O3 O 0.3486(5) 0.2552(5) 0.0671(4) Uani 0.052(3) 12 1 d
O4 O 0 0 0.21(5) Uani 0.13(8) 4 0.505(15) d
H1 H 0 0 0.029(3) Uiso 0.02 4 0.240(15) d

loop_
_atom_site_aniso_label
_atom_site_aniso_type_symbol
_atom_site_aniso_U_11
_atom_site_aniso_U_22
_atom_site_aniso_U_33
_atom_site_aniso_U_12
_atom_site_aniso_U_13
_atom_site_aniso_U_23
La1 La 0.0217(17) 0.0130(15) 0.0124(14) 0.0042(14) 0 0
Na1 Na 0.0217(17) 0.0130(15) 0.0124(14) 0.0042(14) 0 0
La2 La 0.0130(16) 0.0130(16) 0.011(2) 0.0065(8) 0 0
Na2 Na 0.0130(16) 0.0130(16) 0.011(2) 0.0065(8) 0 0
Si1 Si 0.0241(18) 0.0059(18) 0.0139(18) 0.0093(15) 0 0
Ge1 Ge 0.0241(18) 0.0059(18) 0.0139(18) 0.0093(15) 0 0
O1 O 0.063(4) 0.048(4) 0.007(2) 0.051(4) 0 0
O2 O 0.015(2) 0.009(2) 0.056(4) 0.0008(18) 0 0

loop_
_geom_angle_atom_site_label_1
_geom_angle_atom_site_label_2
_geom_angle_atom_site_label_3
_geom_angle_site_symmetry_1
_geom_angle_site_symmetry_3
_geom_angle
O2 La1 O3 2_655 5_555 85.7208(8)
O2 La1 O3 2_655 8_555 85.7208(8)
O2 La1 O4 2_655 . 149.4126(15)
O2 La1 O4 2_655 10_555 149.4126(15)
O3 La1 O3 5_555 8_555 135.2544(15)
O3 La1 O4 5_555 . 111.6376(5)
O3 La1 O4 5_555 10_555 97.2861(7)
O3 La1 O4 8_555 . 97.2861(7)
O3 La1 O4 8_555 10_555 111.6376(5)
O4 La1 O4 . 10_555 15.0317(6)
O4 Na1 O4 . 10_555 15.0317(6)
La2 La2 O1 10_555 . 43.3759(12)
La2 La2 O1 10_555 2_665 43.3758(14)
La2 La2 O1 10_555 3_565 43.3757(11)
La2 La2 Na2 10_556 10_555 180.0(5)
La2 La2 Na2 10_556 10_556 0.0(5)
La2 La2 O1 10_556 . 136.6241(12)
La2 La2 O1 10_556 2_665 136.6242(14)
La2 La2 O1 10_556 3_565 136.6243(11)
Na2 La2 O1 10_555 . 43.3759(12)
Na2 La2 O1 10_555 2_665 43.3758(14)
Na2 La2 O1 10_555 3_565 43.3757(11)
Na2 La2 O1 10_556 . 136.6241(12)
Na2 La2 O1 10_556 2_665 136.6242(14)
Na2 La2 O1 10_556 3_565 136.6243(11)
O1 La2 O1 . 2_665 72.992(3)
O1 La2 O1 . 3_565 72.9924(15)
O1 La2 O1 2_665 3_565 72.992(2)
O3 Si1 O3 . 10_555 104.640(3)
O1 Ge1 O2 . . 114.006(2)
O1 Ge1 O3 . . 112.4502(14)
O1 Ge1 O3 . 10_555 112.4502(14)
O2 Ge1 O3 . . 106.2979(14)
O2 Ge1 O3 . 10_555 106.2979(14)
O3 Ge1 O3 . 10_555 104.640(3)
La2 O1 La2 . 10_555 93.248(2)
La2 O1 Ge1 . . 127.0747(11)
La2 O1 Ge1 10_555 . 127.0747(11)
La1 O2 Ge1 3_665 . 122.5317(17)
La1 O3 Si1 6_554 . 139.1652(12)
La1 O3 Ge1 6_554 . 139.1652(12)
La1 O4 La1 . 2_555 118.3162(17)
La1 O4 La1 . 3_555 118.316(2)
La1 O4 Na1 . 2_555 118.3162(17)
La1 O4 Na1 . 3_555 118.316(2)
La1 O4 O4 . 10_555 82.4841(3)
La1 O4 La1 2_555 3_555 118.316(2)
La1 O4 Na1 2_555 . 118.3162(17)
La1 O4 Na1 2_555 3_555 118.316(2)
La1 O4 O4 2_555 10_555 82.4841(3)
La1 O4 Na1 3_555 . 118.316(2)
La1 O4 Na1 3_555 2_555 118.316(2)
La1 O4 O4 3_555 10_555 82.4841(4)
Na1 O4 Na1 . 2_555 118.3162(17)
Na1 O4 Na1 . 3_555 118.316(2)
Na1 O4 O4 . 10_555 82.4841(3)
Na1 O4 Na1 2_555 3_555 118.316(2)
Na1 O4 O4 2_555 10_555 82.4841(3)
Na1 O4 O4 3_555 10_555 82.4841(4)

loop_
_geom_bond_atom_site_label_1
_geom_bond_atom_site_label_2
_geom_bond_site_symmetry_2
_geom_bond_distance
La1 O2 2_655 2.45778(18)
La1 O3 5_555 2.47949(13)
La1 O3 8_555 2.47949(13)
La1 O4 . 2.41140(12)
La1 O4 10_555 2.41140(12)
Na1 O4 . 2.41140(12)
Na1 O4 10_555 2.41140(12)
La2 O1 . 2.45810(10)
La2 O1 2_665 2.45810(12)
La2 O1 3_565 2.45810(10)
Si1 O3 . 1.67115(8)
Si1 O3 10_555 1.67115(8)
Ge1 O1 . 1.70656(5)
Ge1 O2 . 1.71768(13)
Ge1 O3 . 1.67115(8)
Ge1 O3 10_555 1.67115(8)
O4 O4 10_555 0.63082(4)
